data_1515265
loop_
_publ_author_name
'Park, Jung Su'
'Bejger, Christopher'
'Larsen, Karina R.'
'Nielsen, Kent A.'
'Jana, Atanu'
'Lynch, Vincent M.'
'Jeppesen, Jan O.'
'Kim, Dongho'
'Sessler, Jonathan L.'

_publ_section_title
;
 Synthesis and recognition properties of higher order tetrathiafulvalene
 (TTF) calix[n]pyrroles (n = 4--6)
;
_journal_issue 9
_journal_name_full 'Chemical Science'
_journal_page_first 2685
_journal_paper_doi 10.1039/c2sc20636f
_journal_volume 3
_journal_year 2012
_chemical_formula_moiety 'C60 H44 N4 S16, Cl 1-, C16 H36 N 1+, 2 C H2 Cl2, C H Cl3'
_chemical_formula_sum 'C79 H85 Cl8 N5 S16'
_chemical_formula_weight 1901.08
_chemical_name_systematic
;
?
;
_space_group_IT_number 58
_symmetry_cell_setting orthorhombic
_symmetry_space_group_name_Hall '-P 2 2n'
_symmetry_space_group_name_H-M 'P n n m'
_atom_sites_solution_hydrogens geom
_atom_sites_solution_primary direct
_atom_sites_solution_secondary difmap
_audit_creation_method SHELXL-97
_cell_angle_alpha 90.00
_cell_angle_beta 90.00
_cell_angle_gamma 90.00
_cell_formula_units_Z 4
_cell_length_a 29.858(6)
_cell_length_b 14.168(3)
_cell_length_c 21.609(4)
_cell_measurement_reflns_used 16107
_cell_measurement_temperature 100(2)
_cell_measurement_theta_max 27.5
_cell_measurement_theta_min 2.0
_cell_volume 9141(3)
_computing_cell_refinement 'CrystalClear (Rigaku Inc., 2008)'
_computing_data_collection 'CrystalClear (Rigaku Inc., 2008)'
_computing_data_reduction 'CrystalClear (Rigaku Inc., 2008)'
_computing_molecular_graphics 'XP SHELXTL/PC, Siemens Analytical'
_computing_structure_refinement 'XL SHELXTL/PC, Siemens Analytical'
_computing_structure_solution
;

SIR97 - Altomare A., Burla M.C., Camalli M., Cascarano G.L., Giacovazzo C.,
Guagliardi A., Moliterni A.G.G., Polidori G.,Spagna R.
;
_diffrn_ambient_temperature 100(2)
_diffrn_measured_fraction_theta_full 0.997
_diffrn_measured_fraction_theta_max 0.997
_diffrn_measurement_device_type 'Rigaku AFC-12 with Saturn 724+ CCD'
_diffrn_measurement_method \w-scans
_diffrn_radiation_monochromator graphite
_diffrn_radiation_source 'fine-focus sealed tube'
_diffrn_radiation_type MoK\a
_diffrn_radiation_wavelength 0.71075
_diffrn_reflns_av_R_equivalents 0.1536
_diffrn_reflns_av_sigmaI/netI 0.1833
_diffrn_reflns_limit_h_max 23
_diffrn_reflns_limit_h_min -35
_diffrn_reflns_limit_k_max 16
_diffrn_reflns_limit_k_min -16
_diffrn_reflns_limit_l_max 14
_diffrn_reflns_limit_l_min -25
_diffrn_reflns_number 33353
_diffrn_reflns_theta_full 25.00
_diffrn_reflns_theta_max 25.00
_diffrn_reflns_theta_min 3.08
_exptl_absorpt_coefficient_mu 0.656
_exptl_absorpt_correction_T_max 1.00
_exptl_absorpt_correction_T_min 0.679
_exptl_absorpt_correction_type multi-scan
_exptl_absorpt_process_details
;
Abscor. T. Higashi (2001). The Rigaku Corporation, Tokyo, Japan.
;
_exptl_crystal_colour colorless
_exptl_crystal_density_diffrn 1.381
_exptl_crystal_density_method 'not measured'
_exptl_crystal_description plate
_exptl_crystal_F_000 3944
_exptl_crystal_size_max 0.32
_exptl_crystal_size_mid 0.08
_exptl_crystal_size_min 0.01
_refine_diff_density_max 1.476
_refine_diff_density_min -0.940
_refine_diff_density_rms 0.155
_refine_ls_extinction_method none
_refine_ls_goodness_of_fit_ref 1.673
_refine_ls_hydrogen_treatment mixed
_refine_ls_matrix_type full
_refine_ls_number_parameters 578
_refine_ls_number_reflns 8260
_refine_ls_number_restraints 137
_refine_ls_restrained_S_all 1.675
_refine_ls_R_factor_all 0.2526
_refine_ls_R_factor_gt 0.1431
_refine_ls_shift/su_max 0.000
_refine_ls_shift/su_mean 0.000
_refine_ls_structure_factor_coef Fsqd
_refine_ls_weighting_details 'calc w=1/[\s^2^(Fo^2^)+(0.0600P)^2^] where P=(Fo^2^+2Fc^2^)/3'
_refine_ls_weighting_scheme calc
_refine_ls_wR_factor_gt 0.3074
_refine_ls_wR_factor_ref 0.3361
_reflns_number_gt 3271
_reflns_number_total 8260
_reflns_threshold_expression >2sigma(I)
_cod_data_source_file c2sc20636f.txt
_cod_data_source_block pnnm
_cod_depositor_comments
;
The following automatic conversions were performed:

'_symmetry_cell_setting' value 'Orthorhombic' changed to
'orthorhombic' according to
/usr/data/users/saulius/automatic-downloads/retrospective/RSC/lib/dictionaries/cif_core.dic
dictionary named 'cif_core.dic' version 2.4.2 from 2011-04-26.

Automatic conversion script
Id: cif_fix_values 2281 2013-09-26 08:29:07Z andrius 
;
_cod_original_sg_symbol_H-M Pnnm
_cod_database_code 1515265

loop_
_symmetry_equiv_pos_as_xyz
'x, y, z'
'-x, -y, z'
'-x+1/2, y+1/2, -z+1/2'
'x+1/2, -y+1/2, -z+1/2'
'-x, -y, -z'
'x, y, -z'
'x-1/2, -y-1/2, z-1/2'
'-x-1/2, y-1/2, z-1/2'

loop_
_atom_site_label
_atom_site_type_symbol
_atom_site_fract_x
_atom_site_fract_y
_atom_site_fract_z
_atom_site_U_iso_or_equiv
_atom_site_adp_type
_atom_site_occupancy
_atom_site_symmetry_multiplicity
_atom_site_calc_flag
_atom_site_refinement_flags
_atom_site_disorder_assembly
_atom_site_disorder_group
C1 C 0.1888(3) 0.3613(8) 0.1326(5) 0.049(3) Uani 1 1 d U . .
C2 C 0.2213(4) 0.4202(7) 0.1596(5) 0.049(3) Uani 1 1 d . . .
C3 C 0.2622(3) 0.3757(8) 0.1577(4) 0.050(3) Uani 1 1 d . . .
C4 C 0.2570(3) 0.2866(8) 0.1297(4) 0.047(3) Uani 1 1 d . . .
C5 C 0.2796(3) 0.5443(9) 0.1943(4) 0.055(3) Uani 1 1 d . . .
C6 C 0.3015(3) 0.6241(8) 0.2027(5) 0.050(3) Uani 1 1 d . . .
C7 C 0.3634(4) 0.7489(8) 0.1910(5) 0.058(3) Uani 1 1 d . . .
C8 C 0.3243(3) 0.7995(8) 0.1929(5) 0.049(3) Uani 1 1 d . . .
C9 C 0.3229(4) 0.8967(9) 0.1835(5) 0.064(3) Uani 1 1 d . . .
H9 H 0.2958 0.9313 0.1865 0.077 Uiso 1 1 calc R . .
C10 C 0.3646(5) 0.9418(10) 0.1690(5) 0.073(4) Uani 1 1 d . . .
H10 H 0.3650 1.0080 0.1618 0.087 Uiso 1 1 calc R . .
C11 C 0.4049(5) 0.8911(10) 0.1653(5) 0.068(3) Uani 1 1 d . . .
H11 H 0.4322 0.9219 0.1551 0.082 Uiso 1 1 calc R . .
C12 C 0.4039(4) 0.7945(10) 0.1770(5) 0.068(3) Uani 1 1 d . . .
H12 H 0.4309 0.7590 0.1755 0.082 Uiso 1 1 calc R . .
C13 C 0.2909(3) 0.2080(8) 0.1164(5) 0.053(3) Uani 1 1 d . . .
C14 C 0.2679(3) 0.1100(7) 0.1213(5) 0.062(3) Uani 1 1 d . . .
H14A H 0.2412 0.1091 0.0950 0.093 Uiso 1 1 calc R . .
H14B H 0.2592 0.0982 0.1643 0.093 Uiso 1 1 calc R . .
H14C H 0.2888 0.0609 0.1076 0.093 Uiso 1 1 calc R . .
C15 C 0.3295(3) 0.2114(7) 0.1649(5) 0.058(3) Uani 1 1 d . . .
H15A H 0.3509 0.1605 0.1564 0.087 Uiso 1 1 calc R . .
H15B H 0.3171 0.2033 0.2066 0.087 Uiso 1 1 calc R . .
H15C H 0.3449 0.2724 0.1623 0.087 Uiso 1 1 calc R . .
C16 C 0.1404(3) 0.3756(8) 0.1169(5) 0.052(3) Uani 1 1 d . . .
C17 C 0.1188(3) 0.4434(8) 0.1654(5) 0.066(3) Uani 1 1 d . . .
H17A H 0.1196 0.4139 0.2064 0.099 Uiso 1 1 calc R . .
H17B H 0.0877 0.4562 0.1537 0.099 Uiso 1 1 calc R . .
H17C H 0.1356 0.5028 0.1664 0.099 Uiso 1 1 calc R . .
C18 C 0.1149(3) 0.2816(8) 0.1200(5) 0.062(3) Uani 1 1 d . . .
H18A H 0.1271 0.2379 0.0892 0.093 Uiso 1 1 calc R . .
H18B H 0.0831 0.2927 0.1114 0.093 Uiso 1 1 calc R . .
H18C H 0.1182 0.2542 0.1614 0.093 Uiso 1 1 calc R . .
C19 C 0.1363(3) 0.4197(9) 0.0522(5) 0.054(3) Uani 1 1 d . . .
C20 C 0.1286(3) 0.5089(8) 0.0329(5) 0.049(3) Uani 1 1 d . . .
C21 C 0.0985(6) 0.6718(13) 0.0000 0.067(5) Uani 1 2 d S . .
C22 C 0.0691(5) 0.7485(13) 0.0000 0.071(5) Uani 1 2 d S . .
C23 C 0.0029(4) 0.8479(8) 0.0336(6) 0.077(4) Uani 1 1 d . . .
C24 C -0.0314(4) 0.8919(9) 0.0660(8) 0.092(5) Uani 1 1 d . . .
H24A H -0.0317 0.8952 0.1099 0.110 Uiso 1 1 calc R . .
C25 C -0.0655(5) 0.9310(9) 0.0300(7) 0.107(7) Uani 1 1 d . . .
H25A H -0.0901 0.9593 0.0507 0.128 Uiso 1 1 calc R . .
C26 C 0.3108(4) 0.2171(7) 0.0519(5) 0.053(3) Uani 1 1 d . . .
C27 C 0.3532(3) 0.2381(9) 0.0321(5) 0.067(3) Uani 1 1 d . . .
C28 C 0.4351(6) 0.2776(16) 0.0000 0.094(7) Uani 1 2 d S . .
C29 C 0.4763(7) 0.3165(17) 0.0000 0.108(7) Uani 1 2 d S . .
C30 C 0.5472(4) 0.4040(13) -0.0325(6) 0.116(6) Uani 1 1 d . . .
C31 C 0.5812(5) 0.4561(14) -0.0670(8) 0.132(7) Uani 1 1 d . . .
H31A H 0.5803 0.4614 -0.1108 0.158 Uiso 1 1 calc R . .
C32 C 0.6157(5) 0.4987(12) -0.0310(7) 0.124(6) Uani 1 1 d . . .
H32A H 0.6398 0.5285 -0.0520 0.149 Uiso 1 1 calc R . .
Cl1 Cl 0.18110(12) 0.1436(3) 0.0000 0.0582(11) Uani 1 2 d S . .
N1 N 0.2860(4) 0.2069(9) 0.0000 0.057(3) Uani 1 2 d S . .
H1N H 0.2571 0.1950 0.0000 0.068 Uiso 1 2 calc SR . .
N2 N 0.2127(3) 0.2826(6) 0.1157(4) 0.050(2) Uani 1 1 d . . .
H2N H 0.2004 0.2337 0.0973 0.060 Uiso 1 1 calc R . .
N3 N 0.1405(3) 0.3663(8) 0.0000 0.046(3) Uani 1 2 d S . .
H3N H 0.1453 0.3050 0.0000 0.055 Uiso 1 2 calc SR . .
S1 S 0.30827(9) 0.4341(2) 0.19116(13) 0.0600(9) Uani 1 1 d . . .
S2 S 0.22005(9) 0.5350(2) 0.19139(13) 0.0598(9) Uani 1 1 d . . .
S3 S 0.27525(10) 0.7355(2) 0.21104(14) 0.0667(9) Uani 1 1 d . . .
S4 S 0.36045(10) 0.6284(2) 0.20800(15) 0.0682(10) Uani 1 1 d . . .
S5 S 0.40605(11) 0.2502(3) 0.06942(16) 0.1044(15) Uani 1 1 d . . .
S6 S 0.50531(12) 0.3398(4) -0.06855(18) 0.141(2) Uani 1 1 d . . .
S7 S 0.11849(10) 0.6194(2) 0.06908(14) 0.0638(9) Uani 1 1 d . . .
S8 S 0.04925(11) 0.7964(2) 0.06807(18) 0.0822(11) Uani 1 1 d . . .
N4 N 0.2414(3) 0.8040(7) 0.0000 0.064(4) Uani 1 2 d SD . .
C1A C 0.2874(5) 0.8279(12) -0.0243(6) 0.072(8) Uani 0.50 1 d PD A -1
H1A1 H 0.2869 0.8941 -0.0390 0.086 Uiso 0.50 1 calc PR A -1
H1A2 H 0.2934 0.7874 -0.0607 0.086 Uiso 0.50 1 calc PR A -1
C2A C 0.3269(6) 0.8173(15) 0.0209(7) 0.067(7) Uani 0.50 1 d PD A -1
H2A1 H 0.3205 0.8522 0.0596 0.080 Uiso 0.50 1 calc PR A -1
H2A2 H 0.3312 0.7499 0.0313 0.080 Uiso 0.50 1 calc PR A -1
C3A C 0.3694(5) 0.8566(13) -0.0095(18) 0.071(9) Uani 0.50 1 d PD A -1
H3A1 H 0.3709 0.8361 -0.0533 0.085 Uiso 0.50 1 calc PR A -1
H3A2 H 0.3962 0.8323 0.0122 0.085 Uiso 0.50 1 calc PR A -1
C4A C 0.3684(7) 0.9648(13) -0.006(4) 0.096(14) Uani 0.50 1 d PD A -1
H4A1 H 0.3630 0.9845 0.0367 0.144 Uiso 0.50 1 calc PR A -1
H4A2 H 0.3444 0.9888 -0.0327 0.144 Uiso 0.50 1 calc PR A -1
H4A3 H 0.3972 0.9900 -0.0202 0.144 Uiso 0.50 1 calc PR A -1
C5A C 0.2426(5) 0.7071(10) 0.0305(6) 0.063(7) Uani 0.50 1 d PD A -1
H5A1 H 0.2129 0.6954 0.0494 0.076 Uiso 0.50 1 calc PR A -1
H5A2 H 0.2647 0.7093 0.0646 0.076 Uiso 0.50 1 calc PR A -1
C6A C 0.2540(7) 0.6225(10) -0.0107(9) 0.076(8) Uani 0.50 1 d PD A -1
H6A1 H 0.2823 0.6346 -0.0333 0.091 Uiso 0.50 1 calc PR A -1
H6A2 H 0.2299 0.6126 -0.0415 0.091 Uiso 0.50 1 calc PR A -1
C7A C 0.2590(8) 0.5341(10) 0.0299(7) 0.064(7) Uani 0.50 1 d PD A -1
H7A1 H 0.2855 0.5407 0.0571 0.077 Uiso 0.50 1 calc PR A -1
H7A2 H 0.2321 0.5263 0.0563 0.077 Uiso 0.50 1 calc PR A -1
C8A C 0.2646(7) 0.4477(10) -0.0123(10) 0.053(8) Uani 0.50 1 d PD A -1
H8A1 H 0.2359 0.4331 -0.0321 0.080 Uiso 0.50 1 calc PR A -1
H8A2 H 0.2744 0.3935 0.0124 0.080 Uiso 0.50 1 calc PR A -1
H8A3 H 0.2870 0.4614 -0.0441 0.080 Uiso 0.50 1 calc PR A -1
C9A C 0.2292(6) 0.8758(11) 0.0505(6) 0.074(9) Uani 0.50 1 d PD A -1
H9A1 H 0.2521 0.8716 0.0834 0.089 Uiso 0.50 1 calc PR A -1
H9A2 H 0.2315 0.9397 0.0322 0.089 Uiso 0.50 1 calc PR A -1
C10A C 0.1831(7) 0.8675(18) 0.0812(12) 0.061(9) Uani 0.50 1 d PD A -1
H10A H 0.1594 0.8753 0.0496 0.074 Uiso 0.50 1 calc PR A -1
H10B H 0.1798 0.8042 0.1000 0.074 Uiso 0.50 1 calc PR A -1
C11A C 0.1781(8) 0.9434(19) 0.1311(13) 0.074(12) Uani 0.50 1 d PD A -1
H11A H 0.1781 1.0067 0.1117 0.089 Uiso 0.50 1 calc PR A -1
H11B H 0.2037 0.9401 0.1602 0.089 Uiso 0.50 1 calc PR A -1
C12A C 0.1340(6) 0.9277(18) 0.1662(11) 0.072(8) Uani 0.50 1 d PD A -1
H12A H 0.1096 0.9188 0.1365 0.108 Uiso 0.50 1 calc PR A -1
H12B H 0.1277 0.9829 0.1922 0.108 Uiso 0.50 1 calc PR A -1
H12C H 0.1367 0.8715 0.1924 0.108 Uiso 0.50 1 calc PR A -1
C13A C 0.2069(5) 0.8056(12) -0.0501(7) 0.066(8) Uani 0.50 1 d PD A -1
H13A H 0.1778 0.7851 -0.0327 0.079 Uiso 0.50 1 calc PR A -1
H13B H 0.2155 0.7599 -0.0826 0.079 Uiso 0.50 1 calc PR A -1
C14A C 0.2012(8) 0.9031(14) -0.0794(13) 0.058(8) Uani 0.50 1 d PD A -1
H14D H 0.2292 0.9219 -0.1006 0.069 Uiso 0.50 1 calc PR A -1
H14E H 0.1946 0.9504 -0.0470 0.069 Uiso 0.50 1 calc PR A -1
C15A C 0.1626(8) 0.8998(17) -0.1263(12) 0.055(8) Uani 0.50 1 d PD A -1
H15D H 0.1709 0.8567 -0.1604 0.066 Uiso 0.50 1 calc PR A -1
H15E H 0.1358 0.8734 -0.1057 0.066 Uiso 0.50 1 calc PR A -1
C16A C 0.1514(10) 0.992(2) -0.1521(14) 0.087(11) Uani 0.50 1 d PD A -1
H16A H 0.1215 0.9888 -0.1708 0.130 Uiso 0.50 1 calc PR A -1
H16B H 0.1734 1.0086 -0.1838 0.130 Uiso 0.50 1 calc PR A -1
H16C H 0.1516 1.0391 -0.1192 0.130 Uiso 0.50 1 calc PR A -1
Cl1B Cl -0.0229(4) 0.6009(7) 0.0132(10) 0.222(6) Uiso 0.50 1 d PD B -1
Cl3B Cl 0.0020(4) 0.4530(7) -0.0708(6) 0.180(5) Uiso 0.50 1 d PD B -1
C1B C -0.0176(9) 0.4650(13) 0.0142(11) 0.158(14) Uiso 0.50 1 d PD B -1
Cl1C Cl 0.0088(3) 0.2942(7) 0.2064(5) 0.153(4) Uiso 0.50 1 d PD C -1
Cl2C Cl -0.0855(3) 0.3033(8) 0.2268(6) 0.182(5) Uiso 0.50 1 d PD C -1
Cl3C Cl -0.0269(5) 0.3829(13) 0.3150(7) 0.291(9) Uiso 0.50 1 d PD C -1
C1C C -0.0353(4) 0.390(2) 0.2260(10) 0.24(2) Uiso 0.50 1 d PD C -1
Cl1D Cl 0.0304(5) 0.0662(10) 0.2611(8) 0.229(6) Uiso 0.50 1 d PD D -1
C1D C 0.0540(13) -0.0616(18) 0.271(2) 0.061(12) Uiso 0.25 1 d PD D -1
Cl1E Cl 0.4950(6) 1.0461(9) 0.0648(8) 0.225(7) Uiso 0.50 1 d PD E -1
C1E C 0.4949(9) 0.9262(18) 0.0203(15) 0.130(13) Uiso 0.50 1 d PD E -1

loop_
_atom_site_aniso_label
_atom_site_aniso_U_11
_atom_site_aniso_U_22
_atom_site_aniso_U_33
_atom_site_aniso_U_23
_atom_site_aniso_U_13
_atom_site_aniso_U_12
C1 0.054(6) 0.050(6) 0.042(6) 0.005(5) -0.006(5) -0.001(5)
C2 0.065(7) 0.045(7) 0.038(7) -0.004(5) 0.005(6) 0.006(6)
C3 0.064(7) 0.059(8) 0.029(6) 0.006(6) 0.005(5) -0.002(7)
C4 0.050(6) 0.061(8) 0.030(6) 0.002(6) -0.002(5) 0.002(6)
C5 0.060(7) 0.082(9) 0.024(6) 0.000(6) 0.007(5) 0.007(7)
C6 0.065(7) 0.050(7) 0.034(7) 0.001(6) -0.007(5) -0.007(6)
C7 0.078(8) 0.062(8) 0.035(7) -0.012(6) 0.002(6) -0.008(7)
C8 0.053(7) 0.053(8) 0.042(7) -0.013(6) 0.002(5) 0.000(6)
C9 0.078(9) 0.066(9) 0.048(8) 0.006(7) -0.009(6) 0.015(7)
C10 0.104(10) 0.077(10) 0.037(7) 0.008(7) -0.017(7) -0.007(9)
C11 0.093(10) 0.067(10) 0.045(8) 0.009(7) 0.003(7) -0.018(8)
C12 0.064(8) 0.079(10) 0.061(9) -0.001(7) 0.002(6) 0.006(8)
C13 0.065(7) 0.057(8) 0.037(7) 0.000(6) -0.007(5) 0.003(7)
C14 0.075(8) 0.059(8) 0.052(8) 0.007(6) 0.003(6) -0.006(7)
C15 0.070(7) 0.056(8) 0.047(7) 0.007(6) -0.018(6) 0.006(6)
C16 0.056(7) 0.071(8) 0.030(6) 0.000(6) -0.002(5) -0.018(6)
C17 0.064(7) 0.100(10) 0.033(7) -0.001(7) 0.017(5) 0.000(7)
C18 0.057(7) 0.087(10) 0.041(7) 0.003(6) -0.002(5) 0.000(7)
C19 0.061(7) 0.057(8) 0.044(8) -0.008(6) 0.003(5) 0.003(6)
C20 0.043(6) 0.053(7) 0.052(7) -0.014(6) -0.001(5) 0.003(6)
C21 0.075(11) 0.083(14) 0.042(11) 0.000 0.000 -0.021(11)
C22 0.060(10) 0.079(14) 0.075(14) 0.000 0.000 -0.020(10)
C23 0.050(7) 0.055(8) 0.127(13) -0.012(7) 0.020(7) -0.003(6)
C24 0.062(8) 0.061(10) 0.152(15) -0.005(10) 0.000(9) -0.019(8)
C25 0.072(8) 0.079(10) 0.17(2) -0.021(9) 0.006(9) -0.011(8)
C26 0.055(7) 0.063(8) 0.039(7) -0.005(6) -0.006(5) 0.013(6)
C27 0.052(7) 0.103(10) 0.046(7) 0.002(6) 0.000(5) -0.008(7)
C28 0.059(11) 0.17(2) 0.052(13) 0.000 0.000 -0.035(13)
C29 0.122(17) 0.17(2) 0.035(12) 0.000 0.000 -0.032(16)
C30 0.058(8) 0.228(18) 0.062(9) -0.022(10) 0.000(6) -0.031(10)
C31 0.072(10) 0.24(2) 0.080(12) 0.011(13) 0.008(9) -0.045(12)
C32 0.071(9) 0.201(17) 0.099(13) 0.007(10) 0.022(8) -0.019(11)
Cl1 0.063(2) 0.061(3) 0.051(3) 0.000 0.000 -0.004(2)
N1 0.055(7) 0.082(10) 0.033(8) 0.000 0.000 0.004(7)
N2 0.064(6) 0.053(6) 0.033(5) 0.003(4) -0.003(4) -0.007(5)
N3 0.056(7) 0.039(8) 0.043(8) 0.000 0.000 0.008(6)
S1 0.0664(18) 0.060(2) 0.0536(19) -0.0015(16) -0.0078(15) -0.0045(17)
S2 0.0652(18) 0.064(2) 0.0499(19) -0.0065(16) 0.0034(15) -0.0021(16)
S3 0.082(2) 0.068(2) 0.050(2) -0.0031(16) 0.0034(16) -0.0016(18)
S4 0.0668(19) 0.066(2) 0.072(2) 0.0022(18) -0.0083(16) -0.0037(17)
S5 0.062(2) 0.202(5) 0.049(2) 0.004(3) -0.0090(16) -0.028(2)
S6 0.076(2) 0.295(7) 0.052(2) -0.005(3) 0.0081(19) -0.052(3)
S7 0.0635(18) 0.064(2) 0.064(2) -0.0049(18) -0.0025(16) 0.0000(16)
S8 0.073(2) 0.071(2) 0.102(3) -0.021(2) -0.003(2) 0.0054(19)
N4 0.084(10) 0.044(9) 0.064(10) 0.000 0.000 -0.014(8)
C1A 0.060(14) 0.086(18) 0.07(2) 0.010(12) 0.005(12) -0.014(14)
C2A 0.081(15) 0.090(18) 0.029(16) 0.002(11) 0.009(11) 0.006(15)
C3A 0.088(14) 0.102(18) 0.02(3) 0.013(16) -0.009(14) -0.004(13)
C4A 0.098(16) 0.104(18) 0.09(4) -0.03(4) 0.05(4) -0.039(14)
C5A 0.067(14) 0.074(18) 0.050(15) 0.001(13) 0.024(11) 0.004(14)
C6A 0.082(14) 0.093(18) 0.05(2) 0.03(2) 0.013(17) -0.013(14)
C7A 0.091(17) 0.052(15) 0.048(14) 0.032(13) -0.018(11) 0.004(14)
C8A 0.116(15) 0.034(11) 0.01(2) 0.010(10) -0.030(12) -0.016(11)
C9A 0.08(2) 0.13(3) 0.007(12) 0.008(15) 0.005(11) -0.007(19)
C10A 0.08(2) 0.031(18) 0.07(2) -0.028(17) -0.019(17) -0.015(15)
C11A 0.06(2) 0.10(3) 0.07(2) 0.03(2) -0.013(18) -0.044(19)
C12A 0.08(2) 0.08(2) 0.061(19) -0.026(18) -0.024(14) 0.022(17)
C13A 0.059(15) 0.10(2) 0.036(15) -0.027(15) -0.009(11) -0.028(16)
C14A 0.10(2) 0.033(18) 0.038(17) 0.007(14) 0.012(16) -0.036(16)
C15A 0.028(14) 0.08(2) 0.060(19) -0.017(17) -0.025(14) -0.005(15)
C16A 0.11(3) 0.07(3) 0.08(3) 0.00(2) 0.03(2) 0.00(2)

loop_
_atom_type_symbol
_atom_type_description
_atom_type_scat_dispersion_real
_atom_type_scat_dispersion_imag
_atom_type_scat_source
C C 0.0033 0.0016 'International Tables Vol C Tables 4.2.6.8 and 6.1.1.4'
H H 0.0000 0.0000 'International Tables Vol C Tables 4.2.6.8 and 6.1.1.4'
N N 0.0061 0.0033 'International Tables Vol C Tables 4.2.6.8 and 6.1.1.4'
S S 0.1246 0.1234 'International Tables Vol C Tables 4.2.6.8 and 6.1.1.4'
Cl Cl 0.1484 0.1585 'International Tables Vol C Tables 4.2.6.8 and 6.1.1.4'

loop_
_geom_angle_atom_site_label_1
_geom_angle_atom_site_label_2
_geom_angle_atom_site_label_3
_geom_angle
_geom_angle_site_symmetry_1
_geom_angle_site_symmetry_3
N2 C1 C2 103.6(8) . .
N2 C1 C16 123.4(10) . .
C2 C1 C16 132.8(10) . .
C3 C2 C1 109.2(9) . .
C3 C2 S2 116.8(9) . .
C1 C2 S2 133.9(9) . .
C2 C3 C4 109.0(9) . .
C2 C3 S1 117.9(9) . .
C4 C3 S1 133.1(9) . .
N2 C4 C3 103.8(9) . .
N2 C4 C13 124.8(10) . .
C3 C4 C13 131.3(9) . .
C6 C5 S1 121.2(8) . .
C6 C5 S2 124.2(9) . .
S1 C5 S2 114.4(7) . .
C5 C6 S4 122.2(8) . .
C5 C6 S3 124.0(8) . .
S4 C6 S3 113.8(6) . .
C8 C7 C12 120.0(11) . .
C8 C7 S4 117.5(9) . .
C12 C7 S4 122.5(10) . .
C7 C8 C9 122.5(10) . .
C7 C8 S3 116.4(9) . .
C9 C8 S3 121.0(9) . .
C8 C9 C10 116.6(11) . .
C8 C9 H9 121.7 . .
C10 C9 H9 121.7 . .
C11 C10 C9 121.9(12) . .
C11 C10 H10 119.1 . .
C9 C10 H10 119.1 . .
C12 C11 C10 118.4(12) . .
C12 C11 H11 120.8 . .
C10 C11 H11 120.8 . .
C11 C12 C7 120.6(12) . .
C11 C12 H12 119.7 . .
C7 C12 H12 119.7 . .
C26 C13 C4 111.6(8) . .
C26 C13 C14 108.1(8) . .
C4 C13 C14 110.2(8) . .
C26 C13 C15 109.0(9) . .
C4 C13 C15 109.9(9) . .
C14 C13 C15 108.0(8) . .
C13 C14 H14A 109.5 . .
C13 C14 H14B 109.5 . .
H14A C14 H14B 109.5 . .
C13 C14 H14C 109.5 . .
H14A C14 H14C 109.5 . .
H14B C14 H14C 109.5 . .
C13 C15 H15A 109.5 . .
C13 C15 H15B 109.5 . .
H15A C15 H15B 109.5 . .
C13 C15 H15C 109.5 . .
H15A C15 H15C 109.5 . .
H15B C15 H15C 109.5 . .
C1 C16 C18 110.6(9) . .
C1 C16 C19 109.7(8) . .
C18 C16 C19 110.7(8) . .
C1 C16 C17 109.2(9) . .
C18 C16 C17 107.4(8) . .
C19 C16 C17 109.1(9) . .
C16 C17 H17A 109.5 . .
C16 C17 H17B 109.5 . .
H17A C17 H17B 109.5 . .
C16 C17 H17C 109.5 . .
H17A C17 H17C 109.5 . .
H17B C17 H17C 109.5 . .
C16 C18 H18A 109.5 . .
C16 C18 H18B 109.5 . .
H18A C18 H18B 109.5 . .
C16 C18 H18C 109.5 . .
H18A C18 H18C 109.5 . .
H18B C18 H18C 109.5 . .
C20 C19 N3 106.2(10) . .
C20 C19 C16 132.5(10) . .
N3 C19 C16 121.3(10) . .
C19 C20 C20 108.0(6) . 6
C19 C20 S7 135.9(9) . .
C20 C20 S7 116.1(4) 6 .
C22 C21 S7 122.5(5) . .
C22 C21 S7 122.5(5) . 6
S7 C21 S7 115.0(11) . 6
C21 C22 S8 121.5(6) . .
C21 C22 S8 121.5(6) . 6
S8 C22 S8 117.0(12) . 6
C24 C23 C23 120.3(9) . 6
C24 C23 S8 124.1(11) . .
C23 C23 S8 115.5(4) 6 .
C23 C24 C25 115.8(15) . .
C23 C24 H24A 122.1 . .
C25 C24 H24A 122.1 . .
C25 C25 C24 123.9(9) 6 .
C25 C25 H25A 118.1 6 .
C24 C25 H25A 118.1 . .
N1 C26 C27 105.6(10) . .
N1 C26 C13 122.6(9) . .
C27 C26 C13 131.8(9) . .
C26 C27 C27 108.2(6) . 6
C26 C27 S5 134.3(8) . .
C27 C27 S5 116.9(3) 6 .
C29 C28 S5 122.4(5) . 6
C29 C28 S5 122.4(5) . .
S5 C28 S5 115.2(10) 6 .
C28 C29 S6 122.0(6) . 6
C28 C29 S6 122.0(6) . .
S6 C29 S6 115.9(13) 6 .
C30 C30 C31 120.7(8) 6 .
C30 C30 S6 116.7(5) 6 .
C31 C30 S6 122.6(11) . .
C32 C31 C30 116.1(14) . .
C32 C31 H31A 122.0 . .
C30 C31 H31A 122.0 . .
C32 C32 C31 123.0(9) 6 .
C32 C32 H32A 118.5 6 .
C31 C32 H32A 118.5 . .
C26 N1 C26 112.3(13) . 6
C26 N1 H1N 123.8 . .
C26 N1 H1N 123.8 6 .
C4 N2 C1 114.4(9) . .
C4 N2 H2N 122.8 . .
C1 N2 H2N 122.8 . .
C19 N3 C19 111.6(13) . 6
C19 N3 H3N 124.2 . .
C19 N3 H3N 124.2 6 .
C3 S1 C5 93.0(5) . .
C2 S2 C5 93.5(5) . .
C8 S3 C6 93.9(5) . .
C7 S4 C6 94.0(6) . .
C28 S5 C27 94.1(6) . .
C30 S6 C29 94.4(8) . .
C21 S7 C20 93.2(7) . .
C22 S8 C23 94.2(7) . .
C13A N4 C1A 111.8(5) . .
C13A N4 C5A 110.1(5) . .
C1A N4 C5A 109.4(5) . .
C13A N4 C9A 109.9(5) . .
C1A N4 C9A 108.3(5) . .
C5A N4 C9A 107.2(5) . .
N4 C1A C2A 117.0(11) . .
N4 C1A H1A1 108.0 . .
C2A C1A H1A1 108.0 . .
N4 C1A H1A2 108.0 . .
C2A C1A H1A2 108.0 . .
H1A1 C1A H1A2 107.3 . .
C3A C2A C1A 109.1(11) . .
C3A C2A H2A1 109.9 . .
C1A C2A H2A1 109.9 . .
C3A C2A H2A2 109.9 . .
C1A C2A H2A2 109.9 . .
H2A1 C2A H2A2 108.3 . .
C2A C3A C4A 109.0(11) . .
C2A C3A H3A1 109.9 . .
C4A C3A H3A1 109.9 . .
C2A C3A H3A2 109.9 . .
C4A C3A H3A2 109.9 . .
H3A1 C3A H3A2 108.3 . .
N4 C5A C6A 117.3(10) . .
N4 C5A H5A1 108.0 . .
C6A C5A H5A1 108.0 . .
N4 C5A H5A2 108.0 . .
C6A C5A H5A2 108.0 . .
H5A1 C5A H5A2 107.2 . .
C5A C6A C7A 109.1(12) . .
C5A C6A H6A1 109.9 . .
C7A C6A H6A1 109.9 . .
C5A C6A H6A2 109.9 . .
C7A C6A H6A2 109.9 . .
H6A1 C6A H6A2 108.3 . .
C8A C7A C6A 108.7(11) . .
C8A C7A H7A1 109.9 . .
C6A C7A H7A1 109.9 . .
C8A C7A H7A2 109.9 . .
C6A C7A H7A2 109.9 . .
H7A1 C7A H7A2 108.3 . .
C10A C9A N4 118.0(10) . .
C10A C9A H9A1 107.8 . .
N4 C9A H9A1 107.8 . .
C10A C9A H9A2 107.8 . .
N4 C9A H9A2 107.8 . .
H9A1 C9A H9A2 107.1 . .
C11A C10A C9A 109.8(10) . .
C11A C10A H10A 109.7 . .
C9A C10A H10A 109.7 . .
C11A C10A H10B 109.7 . .
C9A C10A H10B 109.7 . .
H10A C10A H10B 108.2 . .
C10A C11A C12A 109.3(11) . .
C10A C11A H11A 109.8 . .
C12A C11A H11A 109.8 . .
C10A C11A H11B 109.8 . .
C12A C11A H11B 109.8 . .
H11A C11A H11B 108.3 . .
N4 C13A C14A 113.0(11) . .
N4 C13A H13A 109.0 . .
C14A C13A H13A 109.0 . .
N4 C13A H13B 109.0 . .
C14A C13A H13B 109.0 . .
H13A C13A H13B 107.8 . .
C13A C14A C15A 109.3(10) . .
C13A C14A H14D 109.8 . .
C15A C14A H14D 109.8 . .
C13A C14A H14E 109.8 . .
C15A C14A H14E 109.8 . .
H14D C14A H14E 108.3 . .
C16A C15A C14A 113.6(17) . .
C16A C15A H15D 108.9 . .
C14A C15A H15D 108.9 . .
C16A C15A H15E 108.9 . .
C14A C15A H15E 108.9 . .
H15D C15A H15E 107.7 . .
Cl1B C1B Cl3B 95.8(12) . .
Cl2C C1C Cl3C 93.3(12) . .
Cl2C C1C Cl1C 94.7(12) . .
Cl3C C1C Cl1C 95.3(12) . .

loop_
_geom_bond_atom_site_label_1
_geom_bond_atom_site_label_2
_geom_bond_distance
_geom_bond_site_symmetry_2
C1 N2 1.374(12) .
C1 C2 1.404(13) .
C1 C16 1.499(13) .
C2 C3 1.375(13) .
C2 S2 1.766(10) .
C3 C4 1.409(13) .
C3 S1 1.760(11) .
C4 N2 1.358(11) .
C4 C13 1.530(14) .
C5 C6 1.319(13) .
C5 S1 1.782(11) .
C5 S2 1.784(11) .
C6 S4 1.766(11) .
C6 S3 1.771(11) .
C7 C8 1.370(14) .
C7 C12 1.404(15) .
C7 S4 1.748(12) .
C8 C9 1.393(14) .
C8 S3 1.766(11) .
C9 C10 1.434(15) .
C9 H9 0.9500 .
C10 C11 1.403(15) .
C10 H10 0.9500 .
C11 C12 1.392(15) .
C11 H11 0.9500 .
C12 H12 0.9500 .
C13 C26 1.520(14) .
C13 C14 1.552(13) .
C13 C15 1.560(13) .
C14 H14A 0.9800 .
C14 H14B 0.9800 .
C14 H14C 0.9800 .
C15 H15A 0.9800 .
C15 H15B 0.9800 .
C15 H15C 0.9800 .
C16 C18 1.536(13) .
C16 C19 1.536(14) .
C16 C17 1.560(13) .
C17 H17A 0.9800 .
C17 H17B 0.9800 .
C17 H17C 0.9800 .
C18 H18A 0.9800 .
C18 H18B 0.9800 .
C18 H18C 0.9800 .
C19 C20 1.350(13) .
C19 N3 1.365(11) .
C20 C20 1.42(2) 6
C20 S7 1.776(11) .
C21 C22 1.40(2) .
C21 S7 1.770(11) .
C21 S7 1.770(11) 6
C22 S8 1.725(11) .
C22 S8 1.725(11) 6
C23 C24 1.390(16) .
C23 C23 1.45(3) 6
C23 S8 1.732(12) .
C24 C25 1.394(17) .
C24 H24A 0.9500 .
C25 C25 1.30(3) 6
C25 H25A 0.9500 .
C26 N1 1.350(11) .
C26 C27 1.370(13) .
C27 C27 1.39(2) 6
C27 S5 1.780(11) .
C28 C29 1.35(2) .
C28 S5 1.776(10) 6
C28 S5 1.776(10) .
C29 S6 1.748(12) 6
C29 S6 1.748(12) .
C30 C30 1.41(3) 6
C30 C31 1.459(18) .
C30 S6 1.731(14) .
C31 C32 1.425(18) .
C31 H31A 0.9500 .
C32 C32 1.34(3) 6
C32 H32A 0.9500 .
N1 C26 1.350(11) 6
N1 H1N 0.8800 .
N2 H2N 0.8800 .
N3 C19 1.365(11) 6
N3 H3N 0.8800 .
N4 C13A 1.494(12) 6
N4 C13A 1.494(12) .
N4 C1A 1.509(12) .
N4 C1A 1.509(12) 6
N4 C5A 1.524(12) 6
N4 C5A 1.524(12) .
N4 C9A 1.536(12) 6
N4 C9A 1.536(12) .
C1A C2A 1.538(11) .
C1A H1A1 0.9900 .
C1A H1A2 0.9900 .
C2A C3A 1.534(11) .
C2A H2A1 0.9900 .
C2A H2A2 0.9900 .
C3A C4A 1.534(11) .
C3A H3A1 0.9900 .
C3A H3A2 0.9900 .
C4A H4A1 0.9800 .
C4A H4A2 0.9800 .
C4A H4A3 0.9800 .
C5A C6A 1.532(11) .
C5A H5A1 0.9900 .
C5A H5A2 0.9900 .
C6A C7A 1.536(11) .
C6A H6A1 0.9900 .
C6A H6A2 0.9900 .
C7A C8A 1.535(10) .
C7A H7A1 0.9900 .
C7A H7A2 0.9900 .
C8A H8A1 0.9800 .
C8A H8A2 0.9800 .
C8A H8A3 0.9800 .
C9A C10A 1.531(10) .
C9A H9A1 0.9900 .
C9A H9A2 0.9900 .
C10A C11A 1.530(11) .
C10A H10A 0.9900 .
C10A H10B 0.9900 .
C11A C12A 1.536(11) .
C11A H11A 0.9900 .
C11A H11B 0.9900 .
C12A H12A 0.9800 .
C12A H12B 0.9800 .
C12A H12C 0.9800 .
C13A C14A 1.529(10) .
C13A H13A 0.9900 .
C13A H13B 0.9900 .
C14A C15A 1.533(11) .
C14A H14D 0.9900 .
C14A H14E 0.9900 .
C15A C16A 1.45(3) .
C15A H15D 0.9900 .
C15A H15E 0.9900 .
C16A H16A 0.9800 .
C16A H16B 0.9800 .
C16A H16C 0.9800 .
Cl1B C1B 1.932(17) .
Cl3B C1B 1.936(18) .
Cl1C C1C 1.941(18) .
Cl2C C1C 1.940(18) .
Cl3C C1C 1.940(18) .
Cl1D C1D 1.955(18) .
Cl1E C1E 1.952(18) .

loop_
_geom_hbond_atom_site_label_D
_geom_hbond_atom_site_label_H
_geom_hbond_atom_site_label_A
_geom_hbond_distance_DH
_geom_hbond_distance_HA
_geom_hbond_distance_DA
_geom_hbond_angle_DHA
N1 H1N Cl1 0.88 2.38 3.259(13) 173
N2 H2N Cl1 0.88 2.53 3.319(9) 150
N3 H3N Cl1 0.88 2.52 3.380(12) 164

loop_
_geom_torsion_atom_site_label_1
_geom_torsion_atom_site_label_2
_geom_torsion_atom_site_label_3
_geom_torsion_atom_site_label_4
_geom_torsion
_geom_torsion_site_symmetry_1
_geom_torsion_site_symmetry_4
N2 C1 C2 C3 0.1(11) . .
C16 C1 C2 C3 -173.7(10) . .
N2 C1 C2 S2 177.9(8) . .
C16 C1 C2 S2 4.1(19) . .
C1 C2 C3 C4 -0.3(12) . .
S2 C2 C3 C4 -178.5(7) . .
C1 C2 C3 S1 -178.1(7) . .
S2 C2 C3 S1 3.7(11) . .
C2 C3 C4 N2 0.4(11) . .
S1 C3 C4 N2 177.7(8) . .
C2 C3 C4 C13 -179.4(10) . .
S1 C3 C4 C13 -2.1(17) . .
S1 C5 C6 S4 2.9(12) . .
S2 C5 C6 S4 177.7(5) . .
S1 C5 C6 S3 -176.1(5) . .
S2 C5 C6 S3 -1.3(13) . .
C12 C7 C8 C9 -2.3(16) . .
S4 C7 C8 C9 176.5(8) . .
C12 C7 C8 S3 -180.0(8) . .
S4 C7 C8 S3 -1.2(11) . .
C7 C8 C9 C10 2.4(15) . .
S3 C8 C9 C10 180.0(8) . .
C8 C9 C10 C11 -0.8(16) . .
C9 C10 C11 C12 -1.0(17) . .
C10 C11 C12 C7 1.2(16) . .
C8 C7 C12 C11 0.4(16) . .
S4 C7 C12 C11 -178.3(9) . .
N2 C4 C13 C26 87.7(12) . .
C3 C4 C13 C26 -92.6(13) . .
N2 C4 C13 C14 -32.5(13) . .
C3 C4 C13 C14 147.2(10) . .
N2 C4 C13 C15 -151.4(9) . .
C3 C4 C13 C15 28.4(15) . .
N2 C1 C16 C18 36.5(13) . .
C2 C1 C16 C18 -150.8(11) . .
N2 C1 C16 C19 -85.9(12) . .
C2 C1 C16 C19 86.9(14) . .
N2 C1 C16 C17 154.5(9) . .
C2 C1 C16 C17 -32.7(16) . .
C1 C16 C19 C20 -101.0(14) . .
C18 C16 C19 C20 136.7(12) . .
C17 C16 C19 C20 18.7(16) . .
C1 C16 C19 N3 79.1(13) . .
C18 C16 C19 N3 -43.2(13) . .
C17 C16 C19 N3 -161.2(10) . .
N3 C19 C20 C20 -0.5(9) . 6
C16 C19 C20 C20 179.6(10) . 6
N3 C19 C20 S7 178.6(9) . .
C16 C19 C20 S7 -1(2) . .
S7 C21 C22 S8 -1(2) . .
S7 C21 C22 S8 178.6(8) 6 .
S7 C21 C22 S8 -178.6(8) . 6
S7 C21 C22 S8 1(2) 6 6
C23 C23 C24 C25 2.5(13) 6 .
S8 C23 C24 C25 178.7(9) . .
C23 C24 C25 C25 -2.6(14) . 6
C4 C13 C26 N1 -65.5(14) . .
C14 C13 C26 N1 55.9(13) . .
C15 C13 C26 N1 173.0(10) . .
C4 C13 C26 C27 112.6(13) . .
C14 C13 C26 C27 -126.0(13) . .
C15 C13 C26 C27 -8.9(17) . .
N1 C26 C27 C27 -1.2(10) . 6
C13 C26 C27 C27 -179.5(10) . 6
N1 C26 C27 S5 -172.5(11) . .
C13 C26 C27 S5 9(2) . .
S5 C28 C29 S6 -178.0(13) 6 6
S5 C28 C29 S6 2(3) . 6
S5 C28 C29 S6 -2(3) 6 .
S5 C28 C29 S6 178.0(13) . .
C30 C30 C31 C32 5(2) 6 .
S6 C30 C31 C32 -174.7(13) . .
C30 C31 C32 C32 -5(2) . 6
C27 C26 N1 C26 2.1(17) . 6
C13 C26 N1 C26 -179.4(6) . 6
C3 C4 N2 C1 -0.4(11) . .
C13 C4 N2 C1 179.4(9) . .
C2 C1 N2 C4 0.2(11) . .
C16 C1 N2 C4 174.7(9) . .
C20 C19 N3 C19 0.9(16) . 6
C16 C19 N3 C19 -179.2(6) . 6
C2 C3 S1 C5 -14.8(9) . .
C4 C3 S1 C5 168.1(10) . .
C6 C5 S1 C3 -163.8(9) . .
S2 C5 S1 C3 20.9(6) . .
C3 C2 S2 C5 9.5(9) . .
C1 C2 S2 C5 -168.1(11) . .
C6 C5 S2 C2 165.4(9) . .
S1 C5 S2 C2 -19.5(6) . .
C7 C8 S3 C6 -11.4(9) . .
C9 C8 S3 C6 170.9(9) . .
C5 C6 S3 C8 -161.0(9) . .
S4 C6 S3 C8 20.0(6) . .
C8 C7 S4 C6 13.1(9) . .
C12 C7 S4 C6 -168.2(9) . .
C5 C6 S4 C7 160.5(9) . .
S3 C6 S4 C7 -20.4(6) . .
C29 C28 S5 C27 164(2) . .
S5 C28 S5 C27 -15.9(13) 6 .
C26 C27 S5 C28 -179.8(15) . .
C27 C27 S5 C28 9.5(8) 6 .
C30 C30 S6 C29 8.0(9) 6 .
C31 C30 S6 C29 -172.0(16) . .
C28 C29 S6 C30 170(2) . .
S6 C29 S6 C30 -13.5(15) 6 .
C22 C21 S7 C20 155.0(13) . .
S7 C21 S7 C20 -24.8(9) 6 .
C19 C20 S7 C21 -164.6(12) . .
C20 C20 S7 C21 14.6(5) 6 .
C21 C22 S8 C23 -158.4(13) . .
S8 C22 S8 C23 19.0(10) 6 .
C24 C23 S8 C22 172.8(11) . .
C23 C23 S8 C22 -10.9(6) 6 .
C13A N4 C1A C2A 40(2) 6 .
C13A N4 C1A C2A -172.9(15) . .
C1A N4 C1A C2A 18.3(16) 6 .
C5A N4 C1A C2A -100.0(16) 6 .
C5A N4 C1A C2A -50.7(16) . .
C9A N4 C1A C2A 152.9(17) 6 .
C9A N4 C1A C2A 65.8(16) . .
N4 C1A C2A C3A -172.8(13) . .
C1A C2A C3A C4A 78(3) . .
C13A N4 C5A C6A 147.2(18) 6 .
C13A N4 C5A C6A 60.3(16) . .
C1A N4 C5A C6A -63.0(16) . .
C1A N4 C5A C6A -100.5(17) 6 .
C5A N4 C5A C6A 13.1(16) 6 .
C9A N4 C5A C6A 45(3) 6 .
C9A N4 C5A C6A 179.8(15) . .
N4 C5A C6A C7A 173.3(15) . .
C5A C6A C7A C8A 173.0(17) . .
C13A N4 C9A C10A -18.2(17) 6 .
C13A N4 C9A C10A 56(2) . .
C1A N4 C9A C10A 178.4(19) . .
C1A N4 C9A C10A -152(2) 6 .
C5A N4 C9A C10A -38(3) 6 .
C5A N4 C9A C10A -64(2) . .
C9A N4 C9A C10A 99.2(19) 6 .
N4 C9A C10A C11A 178(2) . .
C9A C10A C11A C12A -174(3) . .
C13A N4 C13A C14A 102.0(17) 6 .
C1A N4 C13A C14A -62.7(18) . .
C1A N4 C13A C14A -47(3) 6 .
C5A N4 C13A C14A -147.9(19) 6 .
C5A N4 C13A C14A 175.4(17) . .
C9A N4 C13A C14A -13.1(16) 6 .
C9A N4 C13A C14A 57.6(18) . .
N4 C13A C14A C15A -175(2) . .
C13A C14A C15A C16A 174(2) . .
